data_2010488
loop_
_publ_author_name
'Burzlaff, Hans'
'Lange, Joachim'
'Spengler, Roland'
'Karayannis, M.I.'
'Veltsistas, P.G.'

_publ_section_title
;
 Bis(hexadecylpyridinium) Bis(3,6-dichloro-4,5-
dihydroxy-3,5-cyclohexadiene-1,2-dionato-\k^2^O^4^,O^5^)]beryllium
;
_journal_name_full 'Acta Crystallographica Section C'
_journal_page_first 190
_journal_page_last 193
_journal_volume 51
_journal_year 1995
_chemical_formula_structural ' 2C21 H38 N [Be(C6 Cl2 O4)2]'
_chemical_formula_sum 'C54 H76 Be Cl4 N2 O8'
_chemical_formula_weight 1032.03
_space_group_IT_number 2
_symmetry_cell_setting triclinic
_symmetry_space_group_name_Hall '-P 1'
_symmetry_space_group_name_H-M 'P -1'
_cell_angle_alpha 85.981(3)
_cell_angle_beta 80.177(3)
_cell_angle_gamma 78.517(3)
_cell_formula_units_Z 2
_cell_length_a 10.3254(3)
_cell_length_b 11.2915(2)
_cell_length_c 25.0237(5)
_cell_measurement_temperature 293
_cell_volume 2815.2(4)
_diffrn_ambient_temperature 293
_exptl_crystal_density_diffrn 1.217
_refine_ls_R_factor_obs 0.068
_refine_ls_wR_factor_obs 0.032
_cod_original_formula_sum 'C54 H76 Be1 Cl4 N2 O8'
_cod_database_code 2010488

loop_
_symmetry_equiv_pos_as_xyz
+x,+y,+z
-x,-y,-z

loop_
_atom_site_aniso_label
_atom_site_aniso_U_11
_atom_site_aniso_U_22
_atom_site_aniso_U_33
_atom_site_aniso_U_12
_atom_site_aniso_U_13
_atom_site_aniso_U_23
Cl(1) .0687(8) .1056(7) .0950(10) -.0384(6) .0216(9) .0069(8)
Cl(2) .0970(10) .0920(6) .0750(10) -.0495(6) .0110(10) -.0090(7)
Cl(3) .0832(9) .0678(6) .117(2) -.0324(5) -.0230(10) .0263(7)
Cl(4) .0750(9) .0791(6) .0920(10) -.0332(5) -.0240(10) .0075(7)
O(1) .055(2) .0670(10) .073(3) -.0380(10) .009(2) -.004(2)
O(2) .059(2) .0690(10) .067(3) -.0380(10) .006(2) -.002(2)
O(3) .065(2) .096(2) .123(4) -.0550(10) .002(2) .012(2)
O(4) .089(2) .088(2) .100(4) -.0590(10) -.026(3) .011(2)
O(5) .054(2) .0550(10) .077(3) -.0320(10) -.006(2) .008(2)
O(6) .050(2) .0650(10) .079(3) -.0320(10) -.010(2) .009(2)
O(7) .126(3) .0840(10) .111(4) -.078(2) -.021(3) .017(2)
O(8) .062(2) .081(2) .104(4) -.0410(10) -.009(2) -.011(2)
N(1) .052(2) .056(2) .056(4) -.0230(10) .004(2) .006(2)
N(2) .049(2) .072(2) .072(4) -.030(2) .001(3) .005(3)
C(1) .049(3) .049(2) .062(5) -.022(2) -.002(3) .014(2)
C(2) .046(3) .055(2) .060(5) -.022(2) -.006(3) .012(2)
C(3) .046(3) .065(2) .071(5) -.026(2) .001(3) .017(3)
C(4) .045(3) .063(2) .088(6) -.026(2) -.010(3) .021(3)
C(5) .059(3) .045(2) .083(6) -.026(2) -.014(4) .018(2)
C(6) .056(3) .055(2) .068(5) -.027(2) -.001(3) .003(3)
C(7) .043(3) .055(2) .060(4) -.024(2) .006(3) -.001(2)
C(8) .043(3) .058(2) .061(4) -.024(2) .000(3) .001(2)
C(9) .050(3) .049(2) .077(5) -.023(2) -.002(3) .004(2)
C(10) .069(3) .055(2) .067(5) -.035(2) .009(3) -.005(3)
C(11) .044(3) .067(2) .070(5) -.023(2) .009(3) -.012(3)
C(12) .051(3) .061(2) .067(5) -.027(2) -.001(3) .000(2)
C(13) .095(4) .094(3) .059(5) -.061(2) .000(4) .003(3)
C(14) .115(4) .116(3) .056(6) -.062(3) .009(4) .005(4)
C(15) .100(4) .091(3) .084(7) -.033(3) .027(5) .017(4)
C(16) .084(4) .058(2) .104(7) -.036(2) .017(5) .005(4)
C(17) .068(3) .058(2) .079(6) -.032(2) .005(4) .002(3)
C(18) .058(3) .070(2) .055(5) -.029(2) .003(3) .020(3)
C(19) .061(3) .068(2) .068(5) -.022(2) .016(3) .014(3)
C(20) .059(3) .074(2) .070(5) -.024(2) .016(3) .014(3)
C(21) .074(4) .081(2) .086(6) -.030(3) .023(4) .024(3)
C(22) .065(4) .084(3) .082(6) -.027(3) .019(4) .009(3)
C(23) .071(4) .083(3) .080(6) -.032(2) .019(4) .008(3)
C(24) .078(4) .076(2) .088(6) -.034(3) .020(4) .009(3)
C(25) .072(4) .089(3) .078(6) -.036(3) .024(4) .005(3)
C(26) .084(4) .083(3) .077(6) -.039(3) .020(4) .008(3)
C(27) .069(4) .086(3) .078(6) -.032(2) .019(4) .005(3)
C(28) .077(4) .074(2) .078(6) -.034(2) .025(4) .006(3)
C(29) .075(4) .082(3) .075(6) -.032(2) .014(4) .012(3)
C(30) .076(4) .077(3) .092(6) -.034(2) .025(4) .006(3)
C(31) .072(4) .091(3) .088(6) -.031(3) .024(4) .005(3)
C(32) .089(5) .121(4) .112(8) -.049(3) .029(5) .015(4)
C(33) .116(6) .150(4) .150(10) -.057(4) .039(6) .028(5)
C(34) .055(3) .079(4) .095(7) -.022(2) .002(4) -.008(4)
C(35) .074(4) .122(4) .120(9) -.050(4) .017(5) -.029(7)
C(36) .076(4) .168(6) .079(8) -.049(4) .006(5) -.023(6)
C(37) .067(4) .144(5) .092(8) -.031(4) .005(5) .036(5)
C(38) .060(3) .086(3) .094(7) -.034(3) .007(4) .019(5)
C(39) .087(5) .125(4) .093(7) -.058(3) -.017(5) -.001(5)
C(40) .136(6) .098(3) .072(7) -.057(3) -.003(6) -.008(4)
C(41) .078(4) .092(3) .080(7) -.029(3) -.008(4) .005(3)
C(42) .127(5) .097(3) .061(7) -.042(3) .001(5) .002(4)
C(43) .093(5) .084(3) .100(7) -.017(3) .008(5) -.010(4)
C(44) .126(6) .099(3) .077(7) -.032(4) .011(5) .002(4)
C(45) .097(5) .074(3) .119(8) -.015(3) .006(5) -.007(4)
C(46) .117(6) .104(3) .090(8) -.030(4) .015(5) .006(4)
C(47) .101(5) .102(4) .108(8) -.032(3) .012(5) -.007(4)
C(48) .126(6) .100(3) .101(8) -.034(4) .018(6) .009(5)
C(49) .096(6) .109(4) .130(10) -.033(4) .004(6) -.014(5)
C(50) .116(6) .102(4) .107(9) -.029(4) .006(6) .014(5)
C(51) .105(5) .110(4) .122(9) -.039(4) .019(6) -.021(5)
C(52) .125(6) .111(3) .093(8) -.046(4) .001(6) .009(4)
C(53) .112(8) .123(6) .23(2) -.028(4) .062(9) -.020(7)
C(54) .178(9) .159(6) .120(10) -.055(6) .016(9) .031(5)
Be(1) .051(4) .059(3) .078(7) -.026(2) -.002(4) .010(4)

loop_
_atom_site_label
_atom_site_fract_x
_atom_site_fract_y
_atom_site_fract_z
_atom_site_U_iso_or_equiv
_atom_site_thermal_displace_type
Cl(1) .00360(10) .39560(10) .24004(5) .0834(6) Uani
Cl(2) .33060(10) .26130(10) .00644(5) .0800(6) Uani
Cl(3) .31150(10) .94273(9) .07040(5) .0851(6) Uani
Cl(4) .72180(10) .60490(10) .20389(5) .0773(6) Uani
O(1) .3690(2) .4393(2) .08620(10) .0570(10) Uani
O(2) .2339(2) .4985(2) .17460(10) .0580(10) Uani
O(3) -.0273(3) .2057(2) .16770(10) .084(2) Uani
O(4) .0815(3) .1788(2) .06310(10) .081(2) Uani
O(5) .4895(2) .5450(2) .15700(10) .0560(10) Uani
O(6) .3237(2) .6782(2) .10890(10) .0590(10) Uani
O(7) .5513(3) .9994(2) .10600(10) .093(2) Uani
O(8) .7080(3) .8667(2) .17130(10) .0750(10) Uani
N(1) .3050(3) .7347(3) .88560(10) .051(2) Uani
N(2) -.0145(3) .1408(4) .8452(2) .059(2) Uani
C(1) .2729(4) .3792(3) .0994(2) .049(2) Uani
C(2) .1921(4) .4146(3) .1537(2) .050(2) Uani
C(3) .0896(4) .3592(4) .1763(2) .056(2) Uani
C(4) .0562(4) .2668(4) .1490(2) .060(2) Uani
C(5) .1276(4) .2428(3) .0893(2) .058(2) Uani
C(6) .2407(4) .2970(3) .0696(2) .055(2) Uani
C(7) .5145(4) .6532(4) .1492(2) .048(2) Uani
C(8) .4143(4) .7338(4) .1195(2) .050(2) Uani
C(9) .4241(4) .8502(3) .1058(2) .055(2) Uani
C(10) .5307(4) .8987(4) .1194(2) .058(2) Uani
C(11) .6261(4) .8193(4) .1551(2) .056(2) Uani
C(12) .6134(4) .6959(4) .1661(2) .055(2) Uani
C(13) .3281(5) .7658(4) .9330(2) .071(2) Uani
C(14) .3033(5) .6955(5) .9789(2) .084(3) Uani
C(15) .2578(5) .5918(5) .9756(2) .088(3) Uani
C(16) .2363(5) .5604(4) .9271(2) .077(3) Uani
C(17) .2606(4) .6329(4) .8815(2) .063(2) Uani
C(18) .3372(4) .8104(4) .8356(2) .056(2) Uani
C(19) .4841(4) .7750(4) .8115(2) .063(2) Uani
C(20) .5178(4) .8648(4) .7651(2) .064(2) Uani
C(21) .6641(5) .8372(4) .7403(2) .076(2) Uani
C(22) .7025(5) .9331(4) .6982(2) .073(2) Uani
C(23) .8443(5) .9039(4) .6688(2) .073(2) Uani
C(24) .8825(5) 1.0045(4) .6298(2) .075(2) Uani
C(25) 1.0229(5) .9777(4) .5982(2) .073(2) Uani
C(26) 1.0599(5) 1.0809(4) .5610(2) .075(2) Uani
C(27) 1.1997(5) 1.0556(4) .5289(2) .072(2) Uani
C(28) 1.2339(5) 1.1609(4) .4919(2) .071(2) Uani
C(29) 1.3749(5) 1.1369(4) .4599(2) .072(2) Uani
C(30) 1.4068(5) 1.2416(4) .4228(2) .076(2) Uani
C(31) 1.5469(5) 1.2203(4) .3906(2) .079(3) Uani
C(32) 1.5747(6) 1.3257(5) .3533(2) .099(3) Uani
C(33) 1.7127(7) 1.3084(6) .3202(3) .128(4) Uani
C(34) -.0248(4) .2590(5) .8494(3) .073(3) Uani
C(35) .0057(6) .2992(6) .8937(3) .095(3) Uani
C(36) .0466(6) .2244(8) .9343(3) .098(4) Uani
C(37) .0557(5) .1021(7) .9314(3) .096(3) Uani
C(38) .0235(5) .0597(4) .8842(3) .074(2) Uani
C(39) -.0467(6) .0955(5) .7944(3) .091(3) Uani
C(40) .0803(7) .0589(5) .7539(2) .094(3) Uani
C(41) .1334(5) .1636(5) .7228(2) .080(3) Uani
C(42) .2660(6) .1290(5) .6860(2) .090(3) Uani
C(43) .3146(6) .2315(5) .6524(2) .092(3) Uani
C(44) .4485(7) .2028(6) .6169(2) .098(3) Uani
C(45) .4947(6) .3034(5) .5815(3) .097(3) Uani
C(46) .6292(7) .2794(6) .5485(2) .101(3) Uani
C(47) .6720(6) .3812(5) .5138(3) .100(3) Uani
C(48) .8088(7) .3588(5) .4819(3) .106(4) Uani
C(49) .8525(7) .4597(6) .4470(3) .106(4) Uani
C(50) .9899(7) .4395(6) .4156(3) .106(4) Uani
C(51) 1.0291(7) .5414(5) .3803(3) .107(4) Uani
C(52) 1.1679(7) .5232(6) .3509(3) .103(3) Uani
C(53) 1.2053(8) .6215(7) .3142(4) .154(6) Uani
C(54) 1.3380(10) .6216(7) .2893(4) .147(6) Uani
Be(1) .3566(6) .5384(5) .1325(2) .058(3) Uani
H(1) .366(3) .840(2) .9330(10) .0898(2) Uiso
H(2) .318(3) .717(2) 1.0150(10) .0898(2) Uiso
H(3) .239(3) .540(2) 1.0090(10) .0898(2) Uiso
H(4) .204(3) .489(2) .9210(10) .0898(2) Uiso
H(5) .248(3) .616(2) .8450(10) .0898(2) Uiso
H(6) .314(2) .901(2) .8470(10) .0898(2) Uiso
H(7) .276(3) .801(2) .8090(10) .0898(2) Uiso
H(8) .538(2) .783(2) .8430(10) .0898(2) Uiso
H(9) .507(3) .692(2) .7980(10) .0898(2) Uiso
H(10) .492(3) .945(2) .7790(10) .0898(2) Uiso
H(11) .457(3) .857(2) .7370(10) .0898(2) Uiso
H(12) .719(3) .832(3) .7710(10) .0898(2) Uiso
H(13) .682(3) .756(2) .7250(10) .0898(2) Uiso
H(14) .689(3) 1.018(2) .7170(10) .0898(2) Uiso
H(15) .640(3) .947(3) .6750(10) .0898(2) Uiso
H(16) .904(3) .880(3) .6940(10) .0898(2) Uiso
H(17) .861(3) .827(2) .6490(10) .0898(2) Uiso
H(18) .870(3) 1.080(2) .6480(10) .0898(2) Uiso
H(19) .812(3) 1.026(2) .6040(10) .0898(2) Uiso
H(20) 1.084(3) .956(3) .6250(10) .0898(2) Uiso
H(21) 1.031(3) .903(2) .5760(10) .0898(2) Uiso
H(22) 1.050(3) 1.149(2) .5810(10) .0898(2) Uiso
H(23) .989(2) 1.108(3) .5360(10) .0898(2) Uiso
H(24) 1.269(2) 1.023(2) .5560(10) .0898(2) Uiso
H(25) 1.200(3) .986(2) .5050(10) .0898(2) Uiso
H(26) 1.223(3) 1.232(2) .5160(10) .0898(2) Uiso
H(27) 1.166(3) 1.198(3) .4690(10) .0898(2) Uiso
H(28) 1.441(3) 1.108(3) .4850(10) .0898(2) Uiso
H(29) 1.372(3) 1.070(3) .4380(10) .0898(2) Uiso
H(30) 1.390(3) 1.317(2) .4440(10) .0898(2) Uiso
H(31) 1.340(3) 1.271(3) .4000(10) .0898(2) Uiso
H(32) 1.628(3) 1.194(2) .4150(10) .0898(2) Uiso
H(33) 1.565(3) 1.142(2) .3690(10) .0898(2) Uiso
H(34) 1.567(3) 1.401(2) .3780(10) .0898(2) Uiso
H(35) 1.507(3) 1.348(3) .3240(10) .0898(2) Uiso
H(36) 1.775(3) 1.279(3) .3450(10) .0898(2) Uiso
H(37) 1.747(3) 1.218(3) .3060(10) .0898(2) Uiso
H(38) 1.715(3) 1.380(3) .2980(10) .0898(2) Uiso
H(39) -.066(3) .318(2) .8140(10) .0898(2) Uiso
H(40) .002(3) .381(3) .8940(10) .0898(2) Uiso
H(41) .053(3) .261(3) .9670(10) .0898(2) Uiso
H(42) .084(3) .032(2) .9460(10) .0898(2) Uiso
H(43) .027(3) -.019(2) .8780(10) .0898(2) Uiso
H(44) -.117(3) .178(2) .7860(10) .0898(2) Uiso
H(45) -.075(3) .026(3) .8060(10) .0898(2) Uiso
H(46) .078(3) .007(2) .7290(10) .0898(2) Uiso
H(47) .149(3) .014(3) .7700(10) .0898(2) Uiso
H(48) .064(3) .197(2) .6980(10) .0898(2) Uiso
H(49) .135(3) .226(2) .7490(10) .0898(2) Uiso
H(50) .264(3) .068(3) .6640(10) .0898(2) Uiso
H(51) .338(3) .102(2) .7130(10) .0898(2) Uiso
H(52) .246(3) .262(3) .6260(10) .0898(2) Uiso
H(53) .294(3) .308(2) .6750(10) .0898(2) Uiso
H(54) .452(3) .129(2) .5970(10) .0898(2) Uiso
H(55) .509(3) .186(3) .6420(10) .0898(2) Uiso
H(56) .415(3) .336(3) .5620(10) .0898(2) Uiso
H(57) .472(3) .378(2) .6030(10) .0898(2) Uiso
H(58) .639(3) .207(2) .5270(10) .0898(2) Uiso
H(59) .691(3) .270(3) .5780(10) .0898(2) Uiso
H(60) .602(3) .401(3) .4850(10) .0898(2) Uiso
H(61) .664(3) .449(2) .5390(10) .0898(2) Uiso
H(62) .825(3) .280(2) .4650(10) .0898(2) Uiso
H(63) .870(3) .340(3) .5130(10) .0898(2) Uiso
H(64) .793(3) .469(3) .4210(10) .0898(2) Uiso
H(65) .839(3) .535(2) .4690(10) .0898(2) Uiso
H(66) .997(3) .372(3) .3960(10) .0898(2) Uiso
H(67) 1.052(3) .424(3) .4450(10) .0898(2) Uiso
H(68) .969(3) .538(3) .3460(10) .0898(2) Uiso
H(69) 1.015(3) .615(3) .4040(10) .0898(2) Uiso
H(70) 1.190(3) .439(2) .3270(10) .0898(2) Uiso
H(71) 1.235(3) .507(3) .3820(10) .0898(2) Uiso
H(72) 1.136(4) .668(4) .317(2) .0898(2) Uiso
H(73) 1.194(4) .696(3) .3380(10) .0898(2) Uiso
H(74) 1.369(3) .534(3) .2700(10) .0898(2) Uiso
H(75) 1.393(3) .577(3) .3090(10) .0898(2) Uiso
H(76) 1.344(4) .682(3) .2650(10) .0898(2) Uiso

loop_
_geom_bond_atom_site_label_1
_geom_bond_atom_site_label_2
_geom_bond_site_symmetry_1
_geom_bond_site_symmetry_2
_geom_bond_distance
_geom_bond_publ_flag
O(1) C(1) . . 1.295(5) yes
O(2) C(2) . . 1.291(5) yes
O(5) C(7) . . 1.294(5) yes
O(6) C(8) . . 1.296(5) yes
N(1) C(13) . . 1.334(7) yes
N(1) C(17) . . 1.336(6) yes
N(1) C(18) . . 1.491(5) yes
N(2) C(34) . . 1.328(7) yes
N(2) C(38) . . 1.343(7) yes
N(2) C(39) . . 1.513(8) yes
C(1) C(6) . . 1.354(6) yes
C(1) C(2) . . 1.504(5) yes
C(2) C(3) . . 1.357(6) yes
C(3) C(4) . . 1.414(7) yes
C(3) Cl(1) . . 1.721(4) yes
C(4) O(3) . . 1.222(5) yes
C(4) C(5) . . 1.565(6) yes
C(5) O(4) . . 1.220(6) yes
C(5) C(6) . . 1.424(6) yes
C(6) Cl(2) . . 1.721(4) yes
C(7) C(12) . . 1.352(6) yes
C(7) C(8) . . 1.498(5) yes
C(8) C(9) . . 1.354(6) yes
C(9) C(10) . . 1.422(7) yes
C(9) Cl(3) . . 1.722(4) yes
C(10) O(7) . . 1.212(5) yes
C(10) C(11) . . 1.553(6) yes
C(11) O(8) . . 1.222(6) yes
C(11) C(12) . . 1.428(6) yes
C(12) Cl(4) . . 1.723(4) yes
C(13) C(14) . . 1.366(7) yes
C(14) C(15) . . 1.358(9) yes
C(15) C(16) . . 1.354(9) yes
C(16) C(17) . . 1.374(7) yes
C(18) C(19) . . 1.517(6) yes
C(19) C(20) . . 1.529(6) yes
C(20) C(21) . . 1.511(6) yes
C(21) C(22) . . 1.520(7) yes
C(22) C(23) . . 1.507(6) yes
C(23) C(24) . . 1.513(7) yes
C(24) C(25) . . 1.512(6) yes
C(25) C(26) . . 1.510(7) yes
C(26) C(27) . . 1.510(7) yes
C(27) C(28) . . 1.516(7) yes
C(28) C(29) . . 1.519(6) yes
C(29) C(30) . . 1.506(7) yes
C(30) C(31) . . 1.513(7) yes
C(31) C(32) . . 1.503(7) yes
C(32) C(33) . . 1.504(8) yes
C(34) C(35) . . 1.330(10) yes
C(35) C(36) . . 1.340(10) yes
C(36) C(37) . . 1.370(10) yes
C(37) C(38) . . 1.420(10) yes
C(39) C(40) . . 1.519(8) yes
C(40) C(41) . . 1.513(8) yes
C(41) C(42) . . 1.510(7) yes
C(42) C(43) . . 1.500(8) yes
C(43) C(44) . . 1.499(8) yes
C(44) C(45) . . 1.494(8) yes
C(45) C(46) . . 1.475(8) yes
C(46) C(47) . . 1.484(9) yes
C(47) C(48) . . 1.482(9) yes
C(48) C(49) . . 1.480(9) yes
C(49) C(50) . . 1.483(9) yes
C(50) C(51) . . 1.480(9) yes
C(51) C(52) . . 1.477(9) yes
C(52) C(53) . . 1.460(10) yes
C(53) C(54) . . 1.410(10) yes
Be(1) O(5) . . 1.610(7) yes
Be(1) O(2) . . 1.620(6) yes
Be(1) O(6) . . 1.637(6) yes
Be(1) O(1) . . 1.639(7) yes
C(13) H(1) . . .99(3) no
C(14) H(2) . . 1.00(3) no
C(15) H(3) . . .99(3) no
C(16) H(4) . . .97(3) no
C(17) H(5) . . .98(3) no
C(18) H(7) . . 1.02(3) no
C(18) H(6) . . 1.05(2) no
C(19) H(9) . . .99(2) no
C(19) H(8) . . 1.05(3) no
C(20) H(10) . . .97(3) no
C(20) H(11) . . 1.03(3) no
C(21) H(13) . . 1.00(3) no
C(21) H(12) . . 1.01(3) no
C(22) H(15) . . .92(3) no
C(22) H(14) . . 1.08(3) no
C(23) H(16) . . .95(3) no
C(23) H(17) . . 1.00(3) no
C(24) H(18) . . .97(3) no
C(24) H(19) . . 1.03(3) no
C(25) H(20) . . .98(3) no
C(25) H(21) . . 1.03(3) no
C(26) H(22) . . .93(3) no
C(26) H(23) . . 1.02(3) no
C(27) H(25) . . 1.02(3) no
C(27) H(24) . . 1.06(3) no
C(28) H(27) . . 1.00(3) no
C(28) H(26) . . 1.02(3) no
C(29) H(29) . . .97(3) no
C(29) H(28) . . .99(3) no
C(30) H(31) . . .97(3) no
C(30) H(30) . . 1.01(3) no
C(31) H(33) . . 1.04(3) no
C(31) H(32) . . 1.11(3) no
C(32) H(34) . . 1.07(3) no
C(32) H(35) . . 1.07(3) no
C(33) H(38) . . .95(3) no
C(33) H(36) . . .97(3) no
C(33) H(37) . . 1.08(3) no
C(34) H(39) . . 1.16(3) no
C(35) H(40) . . .92(3) no
C(36) H(41) . . .97(3) no
C(37) H(42) . . .87(3) no
C(38) H(43) . . .91(3) no
C(39) H(45) . . .90(3) no
C(39) H(44) . . 1.09(2) no
C(40) H(46) . . .90(3) no
C(40) H(47) . . .92(3) no
C(41) H(49) . . 1.00(3) no
C(41) H(48) . . 1.03(3) no
C(42) H(50) . . .91(3) no
C(42) H(51) . . 1.08(3) no
C(43) H(53) . . 1.03(3) no
C(43) H(52) . . 1.03(3) no
C(44) H(55) . . .95(3) no
C(44) H(54) . . 1.00(3) no
C(45) H(57) . . 1.00(3) no
C(45) H(56) . . 1.03(3) no
C(46) H(58) . . .99(3) no
C(46) H(59) . . 1.05(3) no
C(47) H(61) . . 1.01(3) no
C(47) H(60) . . 1.08(3) no
C(48) H(62) . . .98(3) no
C(48) H(63) . . 1.08(3) no
C(49) H(64) . . .95(4) no
C(49) H(65) . . 1.03(3) no
C(50) H(66) . . .92(3) no
C(50) H(67) . . 1.04(4) no
C(51) H(69) . . 1.03(3) no
C(51) H(68) . . 1.14(3) no
C(52) H(71) . . 1.10(3) no
C(52) H(70) . . 1.12(3) no
C(53) H(72) . . .80(4) no
C(53) H(73) . . 1.04(4) no
C(54) H(75) . . .88(3) no
C(54) H(76) . . .89(4) no
C(54) H(74) . . 1.09(3) no

_cod_duplicate_entry 2003214
